data_7117617
loop_
_publ_author_name
'Zhou, Dong-Dong'
'Liu, Zhi-Juan'
'He, Chun-Ting'
'Liao, Pei-Qin'
'Zhou, Hao-Long'
'Zhong, Zhen-Song'
'Lin, Rui-Biao'
'Zhang, Wei-Xiong'
'Zhang, Jie-Peng'
'Chen, Xiao-Ming'

_publ_section_title
;
 Controlling the flexibility and single-crystal to single-crystal
 interpenetration reconstitution of metal-organic frameworks.
;
_journal_issue 63
_journal_name_full 'Chemical communications (Cambridge, England)'
_journal_page_first 12665
_journal_page_last 12668
_journal_paper_doi 10.1039/c5cc05036g
_journal_volume 51
_journal_year 2015
_chemical_formula_sum 'C8 H25 Ag6 Br N16 O7'
_chemical_formula_weight 1184.57
_chemical_name_systematic
;
 ?
;
_space_group_crystal_system tetragonal
_space_group_IT_number 141
_space_group_name_Hall '-I 4bd 2'
_space_group_name_H-M_alt 'I 41/a m d'
_symmetry_space_group_name_Hall '-I 4bd 2'
_symmetry_space_group_name_H-M 'I 41/a m d :2'
_atom_sites_solution_hydrogens mixed
_audit_creation_method SHELXL-2013
_audit_update_record
;
2015-06-02 deposited with the CCDC.
2015-06-30 downloaded from the CCDC.
;
_cell_angle_alpha 90
_cell_angle_beta 90
_cell_angle_gamma 90
_cell_formula_units_Z 4
_cell_length_a 29.6337(16)
_cell_length_b 29.6337(16)
_cell_length_c 3.4913(2)
_cell_measurement_temperature 293(2)
_cell_volume 3065.9(3)
_computing_structure_refinement 'SHELXL-2013 (Sheldrick, 2013)'
_diffrn_ambient_temperature 293(2)
_diffrn_measured_fraction_theta_full 0.997
_diffrn_measured_fraction_theta_max 0.999
_diffrn_measurement_device_type CCD
_diffrn_radiation_type MoK\a
_diffrn_radiation_wavelength 0.71073
_diffrn_reflns_av_R_equivalents 0.0173
_diffrn_reflns_av_unetI/netI 0.0074
_diffrn_reflns_laue_measured_fraction_full 0.997
_diffrn_reflns_laue_measured_fraction_max 0.999
_diffrn_reflns_limit_h_max 36
_diffrn_reflns_limit_h_min -36
_diffrn_reflns_limit_k_max 36
_diffrn_reflns_limit_k_min -36
_diffrn_reflns_limit_l_max 4
_diffrn_reflns_limit_l_min -4
_diffrn_reflns_number 10671
_diffrn_reflns_point_group_measured_fraction_full 0.997
_diffrn_reflns_point_group_measured_fraction_max 0.999
_diffrn_reflns_theta_full 25.242
_diffrn_reflns_theta_max 25.970
_diffrn_reflns_theta_min 1.944
_exptl_absorpt_coefficient_mu 5.115
_exptl_crystal_colour colorless
_exptl_crystal_density_diffrn 2.566
_exptl_crystal_description needle-like
_exptl_crystal_F_000 2232
_exptl_crystal_size_max 0.300
_exptl_crystal_size_mid 0.040
_exptl_crystal_size_min 0.040
_refine_diff_density_max 0.643
_refine_diff_density_min -1.510
_refine_diff_density_rms 0.128
_refine_ls_extinction_method none
_refine_ls_goodness_of_fit_ref 1.058
_refine_ls_hydrogen_treatment constr
_refine_ls_matrix_type full
_refine_ls_number_parameters 60
_refine_ls_number_reflns 798
_refine_ls_number_restraints 0
_refine_ls_restrained_S_all 1.058
_refine_ls_R_factor_all 0.0335
_refine_ls_R_factor_gt 0.0318
_refine_ls_shift/su_max 0.001
_refine_ls_shift/su_mean 0.000
_refine_ls_structure_factor_coef Fsqd
_refine_ls_weighting_details
;
 w=1/[\s^2^(Fo^2^)+(0.0495P)^2^+20.6549P]
 where P=(Fo^2^+2Fc^2^)/3
;
_refine_ls_weighting_scheme calc
_refine_ls_wR_factor_gt 0.0926
_refine_ls_wR_factor_ref 0.0941
_reflns_Friedel_coverage 0.000
_reflns_number_gt 745
_reflns_number_total 798
_reflns_threshold_expression 'I > 2\s(I)'
_cod_data_source_file c5cc05036g2.cif
_cod_data_source_block 3
_cod_original_cell_volume 3065.9(4)
_cod_database_code 7117617
_shelx_space_group_comment
;
The symmetry employed for this shelxl refinement is uniquely defined
by the following loop, which should always be used as a source of
symmetry information in preference to the above space-group names.
They are only intended as comments.
;
_shelx_estimated_absorpt_t_min 0.309
_shelx_estimated_absorpt_t_max 0.822
_shelxl_version_number 2013-2

loop_
_space_group_symop_operation_xyz
'x, y, z'
'-x+1/2, -y, z+1/2'
'-y+1/4, x+3/4, z+1/4'
'y+1/4, -x+1/4, z+3/4'
'-x+1/2, y, -z+1/2'
'x, -y, -z'
'y+1/4, x+3/4, -z+1/4'
'-y+1/4, -x+1/4, -z+3/4'
'x+1/2, y+1/2, z+1/2'
'-x+1, -y+1/2, z+1'
'-y+3/4, x+5/4, z+3/4'
'y+3/4, -x+3/4, z+5/4'
'-x+1, y+1/2, -z+1'
'x+1/2, -y+1/2, -z+1/2'
'y+3/4, x+5/4, -z+3/4'
'-y+3/4, -x+3/4, -z+5/4'
'-x, -y, -z'
'x-1/2, y, -z-1/2'
'y-1/4, -x-3/4, -z-1/4'
'-y-1/4, x-1/4, -z-3/4'
'x-1/2, -y, z-1/2'
'-x, y, z'
'-y-1/4, -x-3/4, z-1/4'
'y-1/4, x-1/4, z-3/4'
'-x+1/2, -y+1/2, -z+1/2'
'x, y+1/2, -z'
'y+1/4, -x-1/4, -z+1/4'
'-y+1/4, x+1/4, -z-1/4'
'x, -y+1/2, z'
'-x+1/2, y+1/2, z+1/2'
'-y+1/4, -x-1/4, z+1/4'
'y+1/4, x+1/4, z-1/4'

loop_
_atom_site_label
_atom_site_type_symbol
_atom_site_fract_x
_atom_site_fract_y
_atom_site_fract_z
_atom_site_U_iso_or_equiv
_atom_site_adp_type
_atom_site_occupancy
_atom_site_site_symmetry_order
_atom_site_calc_flag
_atom_site_refinement_flags_posn
_atom_site_refinement_flags_adp
_atom_site_refinement_flags_occupancy
_atom_site_disorder_assembly
_atom_site_disorder_group
Ag1 Ag 0.43868(2) 0.31132(2) 0.1250 0.0602(3) Uani 1 2 d S T P . .
Ag2 Ag 0.2500 0.2500 0.7500 0.0746(3) Uani 1 4 d S T P . .
Br1 Br 0.5000 0.2500 0.6250 0.0906(8) Uani 1 8 d S T P . .
N1 N 0.38199(13) 0.27318(14) 0.3119(12) 0.0492(9) Uani 1 1 d . . . . .
N2 N 0.31578(19) 0.2500 0.5262(18) 0.0579(15) Uani 1 2 d S T P A .
N3 N 0.3294(4) 0.3306(4) 0.469(4) 0.088(4) Uani 0.5 1 d . . P A 2
H3A H 0.3481 0.3513 0.4020 0.106 Uiso 0.5 1 calc R U P A 2
H3B H 0.3031 0.3378 0.5530 0.106 Uiso 0.5 1 calc R U P A 2
C1 C 0.34173(16) 0.2852(2) 0.4405(15) 0.0555(12) Uani 1 1 d . . . . .
H1 H 0.3326 0.3150 0.4679 0.067 Uiso 0.5 1 calc R U P A 1
O1 O 0.343(3) 0.407(3) 0.1250 0.27(4) Uiso 0.25 2 d S . P B 1
H1WA H 0.3189 0.4308 0.1250 0.398 Uiso 0.25 2 d R U P B 1
O2 O 0.334(4) 0.400(4) -0.21(3) 0.19(4) Uiso 0.1 1 d . . P C 2
H2WA H 0.3589 0.4150 -0.1989 0.289 Uiso 0.1 1 d R U P C 2
H2WB H 0.3108 0.4163 -0.1690 0.289 Uiso 0.1 1 d R U P C 2
O3 O 0.2564(15) 0.3505(11) 1.103(10) 0.187(14) Uiso 0.3 1 d . . P D 3
H3WA H 0.2505 0.3590 1.3295 0.281 Uiso 0.3 1 d R U P D 3
H3WB H 0.2813 0.3512 0.9817 0.281 Uiso 0.3 1 d R U P D 3
O4 O 0.2500 0.3515(17) 0.7500 0.28(2) Uiso 0.5 2 d S . P E 4
H4WA H 0.2600 0.3268 0.6604 0.415 Uiso 0.25 1 d R U P E 4
H4WB H 0.2674 0.3549 0.9416 0.415 Uiso 0.25 1 d R U P E 4
O5 O 0.2500 0.449(3) 0.7500 0.22(7) Uiso 0.1 2 d S . P F 5
H5WA H 0.2588 0.4699 0.8985 0.329 Uiso 0.05 1 d R U P F 5
H5WB H 0.2422 0.4300 0.9209 0.329 Uiso 0.05 1 d R U P F 5
O6 O 0.2764 0.452(3) 0.9488 0.15(6) Uiso 0.05 1 d R . P F 6
H6WA H 0.3034 0.4620 0.9456 0.229 Uiso 0.05 1 d R U P F 6
H6WB H 0.2594 0.4491 1.1429 0.229 Uiso 0.05 1 d R U P F 6

loop_
_atom_site_aniso_label
_atom_site_aniso_U_11
_atom_site_aniso_U_22
_atom_site_aniso_U_33
_atom_site_aniso_U_23
_atom_site_aniso_U_13
_atom_site_aniso_U_12
Ag1 0.0556(3) 0.0556(3) 0.0694(4) 0.00791(18) 0.00791(18) -0.0096(2)
Ag2 0.0352(4) 0.1263(9) 0.0624(6) 0.000 0.0106(4) 0.000
Br1 0.0516(6) 0.0516(6) 0.169(2) 0.000 0.000 0.000
N1 0.0394(19) 0.055(2) 0.054(2) -0.0002(19) 0.0070(17) 0.0024(17)
N2 0.035(3) 0.088(4) 0.051(3) 0.000 0.007(3) 0.000
N3 0.070(6) 0.079(7) 0.115(10) 0.007(7) 0.026(7) 0.029(6)
C1 0.045(2) 0.069(3) 0.053(3) -0.002(2) 0.006(2) 0.010(2)

loop_
_atom_type_symbol
_atom_type_description
_atom_type_scat_dispersion_real
_atom_type_scat_dispersion_imag
_atom_type_scat_source
C C 0.0033 0.0016 'International Tables Vol C Tables 4.2.6.8 and 6.1.1.4'
H H 0.0000 0.0000 'International Tables Vol C Tables 4.2.6.8 and 6.1.1.4'
N N 0.0061 0.0033 'International Tables Vol C Tables 4.2.6.8 and 6.1.1.4'
O O 0.0106 0.0060 'International Tables Vol C Tables 4.2.6.8 and 6.1.1.4'
Br Br -0.2901 2.4595 'International Tables Vol C Tables 4.2.6.8 and 6.1.1.4'
Ag Ag -0.8971 1.1015 'International Tables Vol C Tables 4.2.6.8 and 6.1.1.4'

loop_
_geom_angle_atom_site_label_1
_geom_angle_atom_site_label_2
_geom_angle_atom_site_label_3
_geom_angle
_geom_angle_site_symmetry_1
_geom_angle_site_symmetry_3
N1 Ag1 N1 158.9(2) 16_554 .
N2 Ag2 N2 180.0 25_556 .
C1 N1 N1 105.6(3) . 29
C1 N1 Ag1 132.3(4) . .
N1 N1 Ag1 122.09(11) 29 .
C1 N2 C1 103.2(6) 29 .
C1 N2 Ag2 128.4(3) 29 .
C1 N2 Ag2 128.4(3) . .
N1 C1 N2 112.8(5) . .
N1 C1 N3 121.2(7) . .
N2 C1 N3 126.0(6) . .

loop_
_geom_bond_atom_site_label_1
_geom_bond_atom_site_label_2
_geom_bond_distance
_geom_bond_site_symmetry_2
Ag1 N1 2.127(4) 16_554
Ag1 N1 2.127(4) .
Ag2 N2 2.100(6) 25_556
Ag2 N2 2.100(6) .
N1 C1 1.323(6) .
N1 N1 1.374(8) 29
N2 C1 1.329(6) 29
N2 C1 1.329(6) .
N3 C1 1.398(12) .
O2 O2 1.3(2) 16_553
O3 O3 1.10(7) 5_557
O6 O6 1.52(7) 16_556
